data_4132799
loop_
_publ_author_name
'Panda, Santanu'
'Ready, Joseph M.'

_publ_section_title
;
 Tandem Allylation/1,2-Boronate Rearrangement for the Asymmetric Synthesis
 of Indolines with Adjacent Quaternary Stereocenters.
;
_journal_issue 41
_journal_name_full 'Journal of the American Chemical Society'
_journal_page_first 13242
_journal_page_last 13252
_journal_paper_doi 10.1021/jacs.8b06629
_journal_volume 140
_journal_year 2018
_chemical_formula_moiety 'C22 H23 N O'
_chemical_formula_sum 'C22 H23 N O'
_chemical_formula_weight 317.41
_space_group_crystal_system monoclinic
_space_group_IT_number 14
_space_group_name_Hall '-P 2ybc'
_space_group_name_H-M_alt 'P 1 21/c 1'
_atom_sites_solution_hydrogens geom
_audit_creation_method SHELXL-2016/6
_cell_angle_alpha 90
_cell_angle_beta 95.4890(10)
_cell_angle_gamma 90
_cell_formula_units_Z 4
_cell_length_a 7.92510(10)
_cell_length_b 28.2180(4)
_cell_length_c 7.56820(10)
_cell_measurement_reflns_used 7600
_cell_measurement_temperature 100(2)
_cell_measurement_theta_max 75.6
_cell_measurement_theta_min 3.10
_cell_volume 1684.72(4)
_computing_cell_refinement 'CrysAlisPro V 1.171.38.46, Agilent Technologies'
_computing_data_collection 'CrysAlisPro V 1.171.38.46, Agilent Technologies'
_computing_data_reduction 'CrysAlisPro V 1.171.38.46, Agilent Technologies'
_computing_molecular_graphics 'XP SHELXTL/PC, Siemens Analytical'
_computing_publication_material 'Shelxl-2016/6, Sheldrick, G. M.'
_computing_structure_refinement 'Shelxl-2016/6, Sheldrick, G. M.'
_computing_structure_solution
;

SHELXT. Sheldrick, G. M. (2015). Acta Cryst. A71, 3-8. 
;
_diffrn_ambient_temperature 100(2)
_diffrn_measured_fraction_theta_full 0.997
_diffrn_measured_fraction_theta_max 0.962
_diffrn_measurement_device_type 'Agilent SuperNova with Atlas S2 CCD'
_diffrn_measurement_method \w-scans
_diffrn_radiation_type CuK\a
_diffrn_radiation_wavelength 1.54184
_diffrn_reflns_av_R_equivalents 0.0342
_diffrn_reflns_av_unetI/netI 0.0247
_diffrn_reflns_Laue_measured_fraction_full 0.997
_diffrn_reflns_Laue_measured_fraction_max 0.962
_diffrn_reflns_limit_h_max 9
_diffrn_reflns_limit_h_min -9
_diffrn_reflns_limit_k_max 34
_diffrn_reflns_limit_k_min -25
_diffrn_reflns_limit_l_max 9
_diffrn_reflns_limit_l_min -9
_diffrn_reflns_number 9166
_diffrn_reflns_point_group_measured_fraction_full 0.997
_diffrn_reflns_point_group_measured_fraction_max 0.962
_diffrn_reflns_theta_full 67.684
_diffrn_reflns_theta_max 75.810
_diffrn_reflns_theta_min 3.132
_diffrn_source 'sealed microfocus tube'
_exptl_absorpt_coefficient_mu 0.586
_exptl_absorpt_correction_T_max 1.00
_exptl_absorpt_correction_T_min 0.587
_exptl_absorpt_correction_type multi-scan
_exptl_absorpt_process_details
;
CrysAlisPro 1.171.38.46 (Rigaku Oxford Diffraction, 2015)
Empirical absorption correction using spherical harmonics,
 implemented in SCALE3 ABSPACK scaling algorithm.
;
_exptl_crystal_colour colorless
_exptl_crystal_density_diffrn 1.251
_exptl_crystal_description prism
_exptl_crystal_F_000 680
_exptl_crystal_size_max 0.460
_exptl_crystal_size_mid 0.320
_exptl_crystal_size_min 0.170
_refine_diff_density_max 0.318
_refine_diff_density_min -0.292
_refine_diff_density_rms 0.052
_refine_ls_extinction_method none
_refine_ls_goodness_of_fit_ref 1.055
_refine_ls_hydrogen_treatment constr
_refine_ls_matrix_type full
_refine_ls_number_parameters 220
_refine_ls_number_reflns 3374
_refine_ls_number_restraints 0
_refine_ls_restrained_S_all 1.055
_refine_ls_R_factor_all 0.0475
_refine_ls_R_factor_gt 0.0461
_refine_ls_shift/su_max 0.000
_refine_ls_shift/su_mean 0.000
_refine_ls_structure_factor_coef Fsqd
_refine_ls_weighting_details 'w=1/[\s^2^(Fo^2^)+(0.0724P)^2^+0.5957P] where P=(Fo^2^+2Fc^2^)/3'
_refine_ls_weighting_scheme calc
_refine_ls_wR_factor_gt 0.1228
_refine_ls_wR_factor_ref 0.1244
_reflns_Friedel_coverage 0.000
_reflns_number_gt 3210
_reflns_number_total 3374
_reflns_threshold_expression 'I > 2\s(I)'
_cod_data_source_file ja8b06629_si_007.cif
_cod_data_source_block shelx
_cod_original_sg_symbol_H-M 'P 21/c'
_cod_database_code 4132799
_shelx_shelxl_version_number 2016/6
_shelx_space_group_comment
;
The symmetry employed for this shelxl refinement is uniquely defined
by the following loop, which should always be used as a source of
symmetry information in preference to the above space-group names.
They are only intended as comments.
;
_shelx_estimated_absorpt_t_min 0.774
_shelx_estimated_absorpt_t_max 0.907

loop_
_space_group_symop_operation_xyz
'x, y, z'
'-x, y+1/2, -z+1/2'
'-x, -y, -z'
'x, -y-1/2, z-1/2'

loop_
_atom_site_label
_atom_site_type_symbol
_atom_site_fract_x
_atom_site_fract_y
_atom_site_fract_z
_atom_site_U_iso_or_equiv
_atom_site_adp_type
_atom_site_occupancy
_atom_site_site_symmetry_order
_atom_site_calc_flag
_atom_site_refinement_flags_posn
_atom_site_refinement_flags_adp
C1 C 0.77635(15) 0.39894(4) 0.59175(15) 0.0153(3) Uani 1 1 d . .
C2 C 0.79972(15) 0.44926(4) 0.66285(15) 0.0161(3) Uani 1 1 d . .
H2A H 0.921818 0.457226 0.680579 0.019 Uiso 1 1 calc R U
H2B H 0.743169 0.472103 0.577300 0.019 Uiso 1 1 calc R U
C3 C 0.72181(15) 0.45189(4) 0.83853(15) 0.0169(3) Uani 1 1 d . .
C4 C 0.60903(16) 0.41986(4) 0.88699(15) 0.0182(3) Uani 1 1 d . .
H4 H 0.571932 0.422796 1.002197 0.022 Uiso 1 1 calc R U
C5 C 0.53714(15) 0.37959(4) 0.77157(16) 0.0185(3) Uani 1 1 d . .
H5A H 0.412463 0.378341 0.773216 0.022 Uiso 1 1 calc R U
H5B H 0.585071 0.349082 0.817278 0.022 Uiso 1 1 calc R U
C6 C 0.58230(15) 0.38767(4) 0.58243(15) 0.0160(3) Uani 1 1 d . .
C7 C 0.56728(15) 0.34897(4) 0.44327(15) 0.0171(3) Uani 1 1 d . .
C8 C 0.44701(16) 0.31442(4) 0.40283(16) 0.0204(3) Uani 1 1 d . .
H8 H 0.355372 0.310380 0.473691 0.024 Uiso 1 1 calc R U
C9 C 0.46243(18) 0.28528(5) 0.25487(17) 0.0237(3) Uani 1 1 d . .
H9 H 0.382501 0.260679 0.226871 0.028 Uiso 1 1 calc R U
C10 C 0.59396(18) 0.29234(4) 0.14959(16) 0.0234(3) Uani 1 1 d . .
H10 H 0.601498 0.272688 0.048719 0.028 Uiso 1 1 calc R U
C11 C 0.71615(17) 0.32769(4) 0.18801(16) 0.0204(3) Uani 1 1 d . .
H11 H 0.806049 0.332235 0.115232 0.025 Uiso 1 1 calc R U
C12 C 0.70119(15) 0.35591(4) 0.33657(15) 0.0168(3) Uani 1 1 d . .
C13 C 0.88918(15) 0.36332(4) 0.70842(15) 0.0161(3) Uani 1 1 d . .
C14 C 0.87649(18) 0.31431(4) 0.68197(17) 0.0243(3) Uani 1 1 d . .
H14 H 0.792403 0.302304 0.595631 0.029 Uiso 1 1 calc R U
C15 C 0.98375(19) 0.28272(5) 0.77877(18) 0.0272(3) Uani 1 1 d . .
H15 H 0.971735 0.249632 0.758052 0.033 Uiso 1 1 calc R U
C16 C 1.10789(17) 0.29914(5) 0.90506(17) 0.0230(3) Uani 1 1 d . .
H16 H 1.181676 0.277568 0.970520 0.028 Uiso 1 1 calc R U
C17 C 1.12301(16) 0.34736(5) 0.93462(16) 0.0200(3) Uani 1 1 d . .
H17 H 1.207467 0.359048 1.021227 0.024 Uiso 1 1 calc R U
C18 C 1.01465(15) 0.37896(4) 0.83772(15) 0.0177(3) Uani 1 1 d . .
H18 H 1.026493 0.411971 0.860247 0.021 Uiso 1 1 calc R U
C19 C 0.77156(16) 0.49368(4) 0.95168(16) 0.0191(3) Uani 1 1 d . .
C20 C 0.72758(16) 0.49544(4) 1.14120(16) 0.0210(3) Uani 1 1 d . .
H20A H 0.769259 0.525169 1.196278 0.032 Uiso 1 1 calc R U
H20B H 0.780665 0.468608 1.207339 0.032 Uiso 1 1 calc R U
H20C H 0.604270 0.493673 1.143061 0.032 Uiso 1 1 calc R U
C21 C 0.46997(16) 0.42848(4) 0.49904(16) 0.0196(3) Uani 1 1 d . .
H21A H 0.352689 0.417424 0.476089 0.029 Uiso 1 1 calc R U
H21B H 0.512089 0.438384 0.387177 0.029 Uiso 1 1 calc R U
H21C H 0.474196 0.455385 0.581206 0.029 Uiso 1 1 calc R U
C22 C 0.98103(16) 0.39459(5) 0.35565(16) 0.0211(3) Uani 1 1 d . .
H22A H 0.980484 0.397455 0.226550 0.032 Uiso 1 1 calc R U
H22B H 1.040468 0.365491 0.395653 0.032 Uiso 1 1 calc R U
H22C H 1.039074 0.422009 0.412980 0.032 Uiso 1 1 calc R U
N1 N 0.80721(13) 0.39282(3) 0.40287(12) 0.0162(2) Uani 1 1 d . .
O1 O 0.84633(14) 0.52650(3) 0.88926(13) 0.0311(3) Uani 1 1 d . .

loop_
_atom_site_aniso_label
_atom_site_aniso_U_11
_atom_site_aniso_U_22
_atom_site_aniso_U_33
_atom_site_aniso_U_23
_atom_site_aniso_U_13
_atom_site_aniso_U_12
C1 0.0168(6) 0.0138(5) 0.0154(5) 0.0012(4) 0.0022(4) -0.0004(4)
C2 0.0178(6) 0.0135(6) 0.0171(5) 0.0009(4) 0.0028(4) -0.0006(4)
C3 0.0190(6) 0.0151(6) 0.0165(5) 0.0010(4) 0.0017(4) 0.0033(4)
C4 0.0203(6) 0.0174(6) 0.0170(5) 0.0018(4) 0.0029(4) 0.0036(4)
C5 0.0186(6) 0.0183(6) 0.0190(6) 0.0018(4) 0.0034(5) -0.0023(5)
C6 0.0158(6) 0.0149(6) 0.0172(5) 0.0021(4) 0.0008(4) -0.0010(4)
C7 0.0191(6) 0.0149(6) 0.0165(5) 0.0028(4) -0.0025(4) 0.0016(4)
C8 0.0206(6) 0.0181(6) 0.0213(6) 0.0048(5) -0.0044(5) -0.0008(5)
C9 0.0279(7) 0.0173(6) 0.0235(6) 0.0029(5) -0.0100(5) -0.0034(5)
C10 0.0331(7) 0.0173(6) 0.0180(6) -0.0012(4) -0.0072(5) 0.0024(5)
C11 0.0261(7) 0.0177(6) 0.0169(5) 0.0007(4) -0.0011(5) 0.0036(5)
C12 0.0197(6) 0.0143(5) 0.0156(5) 0.0032(4) -0.0027(4) 0.0019(4)
C13 0.0170(6) 0.0158(6) 0.0155(5) 0.0009(4) 0.0015(4) 0.0000(4)
C14 0.0286(7) 0.0167(6) 0.0254(6) -0.0002(5) -0.0084(5) -0.0005(5)
C15 0.0340(8) 0.0161(6) 0.0296(7) -0.0008(5) -0.0077(6) 0.0030(5)
C16 0.0228(6) 0.0246(7) 0.0210(6) 0.0031(5) -0.0015(5) 0.0062(5)
C17 0.0165(6) 0.0266(7) 0.0166(5) -0.0008(5) 0.0004(4) -0.0003(5)
C18 0.0182(6) 0.0176(6) 0.0175(5) -0.0016(4) 0.0030(4) -0.0014(5)
C19 0.0213(6) 0.0160(6) 0.0200(6) -0.0002(4) 0.0015(5) 0.0021(5)
C20 0.0243(7) 0.0197(6) 0.0191(6) -0.0025(5) 0.0025(5) 0.0015(5)
C21 0.0191(6) 0.0175(6) 0.0218(6) 0.0017(4) 0.0007(5) 0.0022(4)
C22 0.0200(6) 0.0224(6) 0.0218(6) -0.0014(5) 0.0058(5) -0.0013(5)
N1 0.0177(5) 0.0156(5) 0.0154(5) -0.0005(4) 0.0023(4) -0.0004(4)
O1 0.0480(6) 0.0199(5) 0.0267(5) -0.0034(4) 0.0105(4) -0.0110(4)

loop_
_atom_type_symbol
_atom_type_description
_atom_type_scat_dispersion_real
_atom_type_scat_dispersion_imag
_atom_type_scat_source
C C 0.0181 0.0091 'International Tables Vol C Tables 4.2.6.8 and 6.1.1.4'
H H 0.0000 0.0000 'International Tables Vol C Tables 4.2.6.8 and 6.1.1.4'
N N 0.0311 0.0180 'International Tables Vol C Tables 4.2.6.8 and 6.1.1.4'
O O 0.0492 0.0322 'International Tables Vol C Tables 4.2.6.8 and 6.1.1.4'

loop_
_geom_angle_atom_site_label_1
_geom_angle_atom_site_label_2
_geom_angle_atom_site_label_3
_geom_angle
N1 C1 C2 115.04(9)
N1 C1 C13 109.37(9)
C2 C1 C13 110.88(9)
N1 C1 C6 100.65(9)
C2 C1 C6 106.92(9)
C13 C1 C6 113.69(9)
C3 C2 C1 107.98(9)
C3 C2 H2A 110.1
C1 C2 H2A 110.1
C3 C2 H2B 110.1
C1 C2 H2B 110.1
H2A C2 H2B 108.4
C4 C3 C19 121.42(11)
C4 C3 C2 122.76(11)
C19 C3 C2 115.76(10)
C3 C4 C5 124.79(11)
C3 C4 H4 117.6
C5 C4 H4 117.6
C4 C5 C6 108.71(9)
C4 C5 H5A 109.9
C6 C5 H5A 109.9
C4 C5 H5B 109.9
C6 C5 H5B 109.9
H5A C5 H5B 108.3
C7 C6 C5 122.35(10)
C7 C6 C21 104.38(9)
C5 C6 C21 108.38(10)
C7 C6 C1 100.92(9)
C5 C6 C1 107.80(9)
C21 C6 C1 112.98(9)
C8 C7 C12 120.99(11)
C8 C7 C6 132.21(11)
C12 C7 C6 106.57(10)
C7 C8 C9 118.72(12)
C7 C8 H8 120.6
C9 C8 H8 120.6
C10 C9 C8 120.15(12)
C10 C9 H9 119.9
C8 C9 H9 119.9
C9 C10 C11 121.73(12)
C9 C10 H10 119.1
C11 C10 H10 119.1
C12 C11 C10 117.66(12)
C12 C11 H11 121.2
C10 C11 H11 121.2
C11 C12 N1 128.33(11)
C11 C12 C7 120.72(11)
N1 C12 C7 110.94(10)
C18 C13 C14 116.65(11)
C18 C13 C1 121.54(10)
C14 C13 C1 121.71(11)
C15 C14 C13 121.73(12)
C15 C14 H14 119.1
C13 C14 H14 119.1
C16 C15 C14 120.48(12)
C16 C15 H15 119.8
C14 C15 H15 119.8
C17 C16 C15 119.09(12)
C17 C16 H16 120.5
C15 C16 H16 120.5
C16 C17 C18 120.28(11)
C16 C17 H17 119.9
C18 C17 H17 119.9
C17 C18 C13 121.77(11)
C17 C18 H18 119.1
C13 C18 H18 119.1
O1 C19 C3 119.40(11)
O1 C19 C20 120.57(11)
C3 C19 C20 120.03(10)
C19 C20 H20A 109.5
C19 C20 H20B 109.5
H20A C20 H20B 109.5
C19 C20 H20C 109.5
H20A C20 H20C 109.5
H20B C20 H20C 109.5
C6 C21 H21A 109.5
C6 C21 H21B 109.5
H21A C21 H21B 109.5
C6 C21 H21C 109.5
H21A C21 H21C 109.5
H21B C21 H21C 109.5
N1 C22 H22A 109.5
N1 C22 H22B 109.5
H22A C22 H22B 109.5
N1 C22 H22C 109.5
H22A C22 H22C 109.5
H22B C22 H22C 109.5
C12 N1 C22 119.12(10)
C12 N1 C1 106.46(9)
C22 N1 C1 118.65(9)

loop_
_geom_bond_atom_site_label_1
_geom_bond_atom_site_label_2
_geom_bond_distance
C1 N1 1.4832(14)
C1 C2 1.5235(16)
C1 C13 1.5615(15)
C1 C6 1.5653(16)
C2 C3 1.5204(15)
C2 H2A 0.9900
C2 H2B 0.9900
C3 C4 1.3465(17)
C3 C19 1.4882(16)
C4 C5 1.5112(17)
C4 H4 0.9500
C5 C6 1.5255(15)
C5 H5A 0.9900
C5 H5B 0.9900
C6 C7 1.5139(16)
C6 C21 1.5522(16)
C7 C8 1.3773(17)
C7 C12 1.4074(17)
C8 C9 1.4038(18)
C8 H8 0.9500
C9 C10 1.386(2)
C9 H9 0.9500
C10 C11 1.4013(18)
C10 H10 0.9500
C11 C12 1.3921(17)
C11 H11 0.9500
C12 N1 1.4005(15)
C13 C18 1.3982(17)
C13 C14 1.3996(17)
C14 C15 1.3910(18)
C14 H14 0.9500
C15 C16 1.3843(19)
C15 H15 0.9500
C16 C17 1.3822(18)
C16 H16 0.9500
C17 C18 1.3965(17)
C17 H17 0.9500
C18 H18 0.9500
C19 O1 1.2187(16)
C19 C20 1.5089(16)
C20 H20A 0.9800
C20 H20B 0.9800
C20 H20C 0.9800
C21 H21A 0.9800
C21 H21B 0.9800
C21 H21C 0.9800
C22 N1 1.4567(15)
C22 H22A 0.9800
C22 H22B 0.9800
C22 H22C 0.9800

loop_
_geom_torsion_atom_site_label_1
_geom_torsion_atom_site_label_2
_geom_torsion_atom_site_label_3
_geom_torsion_atom_site_label_4
_geom_torsion
N1 C1 C2 C3 165.97(9)
C13 C1 C2 C3 -69.27(12)
C6 C1 C2 C3 55.16(11)
C1 C2 C3 C4 -18.67(15)
C1 C2 C3 C19 164.18(10)
C19 C3 C4 C5 172.92(11)
C2 C3 C4 C5 -4.08(19)
C3 C4 C5 C6 -12.15(17)
C4 C5 C6 C7 165.06(11)
C4 C5 C6 C21 -73.58(12)
C4 C5 C6 C1 49.03(12)
N1 C1 C6 C7 36.05(10)
C2 C1 C6 C7 156.54(9)
C13 C1 C6 C7 -80.76(11)
N1 C1 C6 C5 165.42(9)
C2 C1 C6 C5 -74.09(11)
C13 C1 C6 C5 48.61(12)
N1 C1 C6 C21 -74.84(11)
C2 C1 C6 C21 45.64(12)
C13 C1 C6 C21 168.34(9)
C5 C6 C7 C8 40.43(19)
C21 C6 C7 C8 -82.79(15)
C1 C6 C7 C8 159.82(12)
C5 C6 C7 C12 -145.10(11)
C21 C6 C7 C12 91.68(11)
C1 C6 C7 C12 -25.71(11)
C12 C7 C8 C9 1.51(17)
C6 C7 C8 C9 175.32(11)
C7 C8 C9 C10 -1.78(18)
C8 C9 C10 C11 1.11(19)
C9 C10 C11 C12 -0.13(18)
C10 C11 C12 N1 179.26(11)
C10 C11 C12 C7 -0.17(17)
C8 C7 C12 C11 -0.54(17)
C6 C7 C12 C11 -175.77(10)
C8 C7 C12 N1 179.93(10)
C6 C7 C12 N1 4.71(13)
N1 C1 C13 C18 117.08(12)
C2 C1 C13 C18 -10.83(15)
C6 C1 C13 C18 -131.32(11)
N1 C1 C13 C14 -59.19(14)
C2 C1 C13 C14 172.90(11)
C6 C1 C13 C14 52.41(15)
C18 C13 C14 C15 -0.30(19)
C1 C13 C14 C15 176.14(12)
C13 C14 C15 C16 -0.2(2)
C14 C15 C16 C17 0.5(2)
C15 C16 C17 C18 -0.21(19)
C16 C17 C18 C13 -0.33(18)
C14 C13 C18 C17 0.57(17)
C1 C13 C18 C17 -175.88(10)
C4 C3 C19 O1 -165.48(13)
C2 C3 C19 O1 11.71(17)
C4 C3 C19 C20 13.80(17)
C2 C3 C19 C20 -169.01(10)
C11 C12 N1 C22 -21.88(17)
C7 C12 N1 C22 157.59(10)
C11 C12 N1 C1 -159.34(12)
C7 C12 N1 C1 20.13(12)
C2 C1 N1 C12 -149.43(10)
C13 C1 N1 C12 85.03(11)
C6 C1 N1 C12 -34.94(11)
C2 C1 N1 C22 72.87(13)
C13 C1 N1 C22 -52.67(13)
C6 C1 N1 C22 -172.63(10)
